data_4032966
loop_
_publ_author_name
'Al-Azemi, Talal F'
'Vinodh, Mickey'
'Alipour, Fatemeh H.'
'Mohamod, Abdirahman A.'

_publ_section_title
;
 Constitutional Isomers of Pentahydroxy-Functionalized Pillar[5]arenes:
 Synthesis, Characterization, and Crystal Structures.
;
_journal_issue 20
_journal_name_full 'The Journal of organic chemistry'
_journal_page_first 10945
_journal_page_last 10952
_journal_paper_doi 10.1021/acs.joc.7b01837
_journal_volume 82
_journal_year 2017
_chemical_formula_sum 'C119 H158 Cl9 O10'
_chemical_formula_weight 2067.50
_chemical_name_common OctoxyBenzoxyPillerene_3
_space_group_crystal_system triclinic
_space_group_IT_number 2
_space_group_name_Hall '-P 1'
_space_group_name_H-M_alt 'P -1'
_symmetry_space_group_name_Hall '-P 1'
_symmetry_space_group_name_H-M 'P -1'
_atom_sites_solution_hydrogens geom
_atom_sites_solution_primary direct
_atom_sites_solution_secondary difmap
_cell_angle_alpha 81.371(6)
_cell_angle_beta 82.134(9)
_cell_angle_gamma 87.707(13)
_cell_formula_units_Z 2
_cell_length_a 14.890(8)
_cell_length_b 18.123(8)
_cell_length_c 21.671(10)
_cell_measurement_reflns_used 3684
_cell_measurement_temperature 150.(2)
_cell_measurement_theta_max 25.2
_cell_measurement_theta_min 3.0
_cell_volume 5726(5)
_computing_structure_refinement 'SHELXL-97 (Sheldrick, 2008)'
_computing_structure_solution 'SHELXS-97 (Sheldrick, 2008)'
_diffrn_ambient_temperature 150.(2)
_diffrn_detector_area_resol_mean 10.000
_diffrn_measured_fraction_theta_full 0.982
_diffrn_measured_fraction_theta_max 0.982
_diffrn_measurement_device_type 'Rigaku R-AXIS RAPID'
_diffrn_measurement_method \w
_diffrn_radiation_type 'Mo K\a'
_diffrn_radiation_wavelength 0.71075
_diffrn_reflns_av_R_equivalents 0.0566
_diffrn_reflns_av_sigmaI/netI 0.0872
_diffrn_reflns_limit_h_max 17
_diffrn_reflns_limit_h_min -17
_diffrn_reflns_limit_k_max 21
_diffrn_reflns_limit_k_min -21
_diffrn_reflns_limit_l_max 25
_diffrn_reflns_limit_l_min -25
_diffrn_reflns_number 43892
_diffrn_reflns_theta_full 25.03
_diffrn_reflns_theta_max 25.03
_diffrn_reflns_theta_min 3.02
_exptl_absorpt_coefficient_mu 0.276
_exptl_absorpt_correction_T_max 0.98
_exptl_absorpt_correction_T_min 0.95
_exptl_absorpt_correction_type multi-scan
_exptl_absorpt_process_details 'ABSCOR (Rigaku, 1995)'
_exptl_crystal_colour colourless
_exptl_crystal_density_diffrn 1.199
_exptl_crystal_density_method 'not measured'
_exptl_crystal_description Block
_exptl_crystal_F_000 2210
_exptl_crystal_size_max 0.200
_exptl_crystal_size_mid 0.110
_exptl_crystal_size_min 0.060
_refine_diff_density_max 0.953
_refine_diff_density_min -0.741
_refine_ls_extinction_method none
_refine_ls_goodness_of_fit_ref 1.042
_refine_ls_hydrogen_treatment mixed
_refine_ls_matrix_type full
_refine_ls_number_parameters 1242
_refine_ls_number_reflns 19858
_refine_ls_number_restraints 47
_refine_ls_restrained_S_all 1.052
_refine_ls_R_factor_all 0.1761
_refine_ls_R_factor_gt 0.1110
_refine_ls_shift/su_max 0.006
_refine_ls_shift/su_mean 0.000
_refine_ls_structure_factor_coef Fsqd
_refine_ls_weighting_details 'calc w=1/[\s^2^(Fo^2^)+(0.2000P)^2^+0.0000P] where P=(Fo^2^+2Fc^2^)/3'
_refine_ls_weighting_scheme calc
_refine_ls_wR_factor_gt 0.3038
_refine_ls_wR_factor_ref 0.3479
_reflns_number_gt 9653
_reflns_number_total 19858
_reflns_threshold_expression >2sigma(I)
_cod_data_source_file jo7b01837_si_002.cif
_cod_data_source_block Pillar_4b
_cod_depositor_comments 'Adding full bibliography for 4032958--4032966.cif.'
_cod_original_cell_volume 5726.(5)
_cod_database_code 4032966

loop_
_space_group_symop_operation_xyz
'x, y, z'
'-x, -y, -z'

loop_
_atom_site_type_symbol
_atom_site_label
_atom_site_fract_x
_atom_site_fract_y
_atom_site_fract_z
_atom_site_U_iso_or_equiv
_atom_site_adp_type
_atom_site_calc_flag
_atom_site_refinement_flags
_atom_site_occupancy
Cl Cl7 0.05031(18) 1.08427(13) 0.23910(13) 0.1314(8) Uani d D 1
Cl Cl2 -0.1417(2) 1.26476(14) 0.24635(13) 0.1447(10) Uani d D 1
C C112 -0.0386(8) 1.2093(7) 0.2418(8) 0.265(6) Uani d DU 1
H H11X 0.0021 1.2285 0.2032 0.318 Uiso calc R 1
H H11Y -0.0071 1.213 0.2786 0.318 Uiso calc R 1
C C117 -0.0591(7) 1.1317(8) 0.2408(8) 0.265(6) Uani d DU 1
H H11C -0.0874 1.1264 0.203 0.318 Uiso calc R 1
H H11D -0.1005 1.1116 0.2788 0.318 Uiso calc R 1
Cl Cl1 0.91895(15) 0.58458(12) 0.54154(11) 0.1171(7) Uani d . 1
Cl Cl3 0.73211(16) 0.42277(11) 0.23740(11) 0.1135(7) Uani d . 1
Cl Cl4 0.54832(14) 0.61018(10) 0.23206(10) 0.1019(6) Uani d . 1
Cl Cl5 0.40561(15) 0.75848(11) 0.23319(12) 0.1147(7) Uani d D 1
Cl Cl6 0.2123(2) 0.93836(14) 0.22585(18) 0.1649(12) Uani d D 1
O O1 0.3345(2) 0.48268(17) 0.19827(14) 0.0527(8) Uani d . 1
O O2 0.5262(2) 0.26871(17) 0.34172(15) 0.0565(9) Uani d . 1
O O3 0.5429(2) 0.62865(15) 0.03209(14) 0.0463(7) Uani d . 1
O O4 0.6112(2) 0.32768(16) 0.10472(15) 0.0485(8) Uani d . 1
O O5 0.7425(2) 0.76543(16) 0.13919(15) 0.0494(8) Uani d . 1
O O6 0.8741(2) 0.50559(16) 0.05021(14) 0.0474(8) Uani d . 1
O O7 0.6596(2) 0.71140(18) 0.37478(15) 0.0596(9) Uani d . 1
O O8 0.9462(2) 0.55717(17) 0.25804(15) 0.0527(8) Uani d . 1
O O9 0.3963(2) 0.53319(18) 0.40698(16) 0.0564(8) Uani d . 1
O O10 0.7413(2) 0.42065(18) 0.43781(16) 0.0580(9) Uani d . 1
C C1 0.4277(3) 0.3748(2) 0.3351(2) 0.0481(11) Uani d . 1
C C2 0.3799(3) 0.4285(3) 0.2998(2) 0.0493(11) Uani d . 1
H H2 0.3457 0.4658 0.3198 0.059 Uiso calc R 1
C C3 0.3808(3) 0.4292(2) 0.2358(2) 0.0449(10) Uani d . 1
C C4 0.4298(3) 0.3767(2) 0.2052(2) 0.0437(10) Uani d . 1
C C5 0.4783(3) 0.3213(2) 0.2406(2) 0.0477(11) Uani d . 1
H H5 0.5118 0.2839 0.2204 0.057 Uiso calc R 1
C C6 0.4777(3) 0.3206(2) 0.3047(2) 0.0481(11) Uani d . 1
C C7 0.4346(3) 0.3789(3) 0.1342(2) 0.0458(10) Uani d . 1
H H7A 0.4465 0.3279 0.1235 0.055 Uiso calc R 1
H H7B 0.3756 0.3968 0.1208 0.055 Uiso calc R 1
C C8 0.5084(3) 0.4297(2) 0.09940(19) 0.0408(10) Uani d . 1
C C9 0.4909(3) 0.5042(2) 0.0819(2) 0.0434(10) Uani d . 1
H H9 0.4312 0.5234 0.0917 0.052 Uiso calc R 1
C C10 0.5582(3) 0.5527(2) 0.0501(2) 0.0426(10) Uani d . 1
C C11 0.6457(3) 0.5256(2) 0.0350(2) 0.0415(10) Uani d . 1
C C12 0.6625(3) 0.4494(2) 0.0539(2) 0.0441(10) Uani d . 1
H H12 0.7221 0.4299 0.0443 0.053 Uiso calc R 1
C C13 0.5968(3) 0.4019(2) 0.0855(2) 0.0425(10) Uani d . 1
C C14 0.7205(3) 0.5751(2) 0.0025(2) 0.0446(10) Uani d . 1
H H14A 0.6955 0.6166 -0.0257 0.054 Uiso calc R 1
H H14B 0.7644 0.5463 -0.0236 0.054 Uiso calc R 1
C C15 0.7687(3) 0.6065(2) 0.0493(2) 0.0438(10) Uani d . 1
C C16 0.7358(3) 0.6715(2) 0.0710(2) 0.0426(10) Uani d . 1
H H16 0.6851 0.6966 0.0546 0.051 Uiso calc R 1
C C17 0.7746(3) 0.7010(2) 0.1160(2) 0.0458(11) Uani d . 1
C C18 0.8497(3) 0.6647(2) 0.1405(2) 0.0438(10) Uani d . 1
C C19 0.8835(3) 0.6000(2) 0.1188(2) 0.0442(10) Uani d . 1
H H19 0.9346 0.5754 0.135 0.053 Uiso calc R 1
C C20 0.8440(3) 0.5699(2) 0.0734(2) 0.0432(10) Uani d . 1
C C21 0.8924(3) 0.6941(2) 0.1918(2) 0.0486(11) Uani d . 1
H H21A 0.9577 0.6802 0.1879 0.058 Uiso calc R 1
H H21B 0.8872 0.7492 0.1857 0.058 Uiso calc R 1
C C22 0.8482(3) 0.6639(3) 0.2569(2) 0.0466(11) Uani d . 1
C C23 0.7762(3) 0.7024(3) 0.2861(2) 0.0496(11) Uani d . 1
H H23 0.7566 0.7489 0.2651 0.059 Uiso calc R 1
C C24 0.7323(3) 0.6749(3) 0.3450(2) 0.0493(11) Uani d . 1
C C25 0.7605(3) 0.6069(3) 0.3780(2) 0.0513(12) Uani d . 1
C C26 0.8326(3) 0.5682(2) 0.3482(2) 0.0488(11) Uani d . 1
H H26 0.8527 0.5219 0.3691 0.059 Uiso calc R 1
C C27 0.8750(3) 0.5951(3) 0.2894(2) 0.0465(11) Uani d . 1
C C28 0.7108(3) 0.5739(3) 0.4401(2) 0.0513(11) Uani d . 1
H H28A 0.6834 0.6146 0.4627 0.062 Uiso calc R 1
H H28B 0.7543 0.5458 0.4659 0.062 Uiso calc R 1
C C29 0.6379(3) 0.5227(3) 0.4325(2) 0.0510(12) Uani d . 1
C C30 0.5508(3) 0.5508(3) 0.4248(2) 0.0497(11) Uani d . 1
H H30 0.538 0.6023 0.4263 0.06 Uiso calc R 1
C C31 0.4831(3) 0.5060(3) 0.4151(2) 0.0500(11) Uani d . 1
C C32 0.4991(3) 0.4299(3) 0.4147(2) 0.0517(12) Uani d . 1
C C33 0.5858(3) 0.4018(3) 0.4216(2) 0.0518(12) Uani d . 1
H H33 0.5984 0.3502 0.4202 0.062 Uiso calc R 1
C C34 0.6544(3) 0.4472(3) 0.4303(2) 0.0524(12) Uani d . 1
C C35 0.4276(3) 0.3792(3) 0.4043(2) 0.0515(12) Uani d . 1
H H35A 0.3674 0.3976 0.422 0.062 Uiso calc R 1
H H35B 0.438 0.3286 0.4269 0.062 Uiso calc R 1
C C36 0.2896(3) 0.5412(3) 0.2271(2) 0.0521(12) Uani d . 1
H H36A 0.3344 0.5713 0.2417 0.063 Uiso calc R 1
H H36B 0.2469 0.5204 0.2642 0.063 Uiso calc R 1
C C37 0.2384(3) 0.5902(3) 0.1801(2) 0.0488(11) Uani d . 1
C C38 0.1984(3) 0.6558(3) 0.1965(2) 0.0577(13) Uani d . 1
H H38 0.2069 0.6708 0.2355 0.069 Uiso calc R 1
C C39 0.1462(3) 0.7000(3) 0.1566(3) 0.0629(14) Uani d . 1
H H39 0.1199 0.7456 0.1679 0.075 Uiso calc R 1
C C40 0.1325(3) 0.6781(3) 0.1009(3) 0.0667(15) Uani d . 1
H H40 0.0956 0.7079 0.074 0.08 Uiso calc R 1
C C41 0.1721(3) 0.6132(3) 0.0839(2) 0.0636(14) Uani d . 1
H H41 0.1637 0.5985 0.0448 0.076 Uiso calc R 1
C C42 0.2250(3) 0.5683(3) 0.1244(2) 0.0569(12) Uani d . 1
H H42 0.2515 0.5228 0.1131 0.068 Uiso calc R 1
C C43 0.5780(4) 0.2137(3) 0.3108(2) 0.0602(13) Uani d . 1
H H43A 0.6203 0.2383 0.2751 0.072 Uiso calc R 1
H H43B 0.5371 0.1821 0.2941 0.072 Uiso calc R 1
C C44 0.6309(4) 0.1658(3) 0.3578(3) 0.0667(15) Uani d . 1
H H44A 0.6772 0.1965 0.3699 0.08 Uiso calc R 1
H H44B 0.5891 0.1477 0.3962 0.08 Uiso calc R 1
C C45 0.6769(4) 0.0996(3) 0.3303(3) 0.0741(17) Uani d . 1
H H45A 0.7105 0.1176 0.2884 0.089 Uiso calc R 1
H H45B 0.6297 0.0654 0.3241 0.089 Uiso calc R 1
C C46 0.7423(5) 0.0560(3) 0.3711(3) 0.0803(18) Uani d . 1
H H46A 0.7917 0.0893 0.3751 0.096 Uiso calc R 1
H H46B 0.7097 0.0408 0.4138 0.096 Uiso calc R 1
C C47 0.7837(5) -0.0128(4) 0.3456(4) 0.098(2) Uani d U 1
H H47A 0.7355 -0.05 0.3492 0.117 Uiso calc R 1
H H47B 0.8055 0.0011 0.3002 0.117 Uiso calc R 1
C C48 0.8608(6) -0.0492(4) 0.3776(5) 0.117(2) Uani d U 1
H H48A 0.8435 -0.0522 0.4237 0.14 Uiso calc R 1
H H48B 0.9139 -0.0164 0.3657 0.14 Uiso calc R 1
C C49 0.8907(7) -0.1285(5) 0.3630(5) 0.148(3) Uani d DU 1
H H49A 0.9298 -0.1513 0.3945 0.177 Uiso calc R 1
H H49B 0.836 -0.1593 0.3683 0.177 Uiso calc R 1
C C50 0.9396(11) -0.1312(7) 0.3002(7) 0.233(7) Uani d DU 1
H H50A 0.9257 -0.0858 0.2721 0.35 Uiso calc R 1
H H50B 0.9208 -0.175 0.2838 0.35 Uiso calc R 1
H H50C 1.0049 -0.1347 0.3024 0.35 Uiso calc R 1
C C51 0.4558(3) 0.6576(2) 0.0531(2) 0.0468(11) Uani d . 1
H H51A 0.4448 0.6491 0.0997 0.056 Uiso calc R 1
H H51B 0.4086 0.6314 0.0372 0.056 Uiso calc R 1
C C52 0.4500(3) 0.7390(2) 0.0299(2) 0.0467(11) Uani d . 1
C C53 0.3709(3) 0.7776(3) 0.0511(2) 0.0533(12) Uani d . 1
H H53 0.3246 0.7517 0.0798 0.064 Uiso calc R 1
C C54 0.3595(4) 0.8540(3) 0.0301(3) 0.0609(13) Uani d . 1
H H54 0.3056 0.8796 0.0445 0.073 Uiso calc R 1
C C55 0.4260(4) 0.8916(3) -0.0111(3) 0.0590(13) Uani d . 1
H H55 0.4184 0.9435 -0.0251 0.071 Uiso calc R 1
C C56 0.5039(3) 0.8546(3) -0.0324(2) 0.0584(13) Uani d . 1
H H56 0.5497 0.8809 -0.0612 0.07 Uiso calc R 1
C C57 0.5160(3) 0.7781(3) -0.0118(2) 0.0499(11) Uani d . 1
H H57 0.5701 0.753 -0.0267 0.06 Uiso calc R 1
C C58 0.7006(3) 0.2985(2) 0.0893(2) 0.0518(12) Uani d . 1
H H58A 0.7442 0.3237 0.1095 0.062 Uiso calc R 1
H H58B 0.7186 0.3079 0.0431 0.062 Uiso calc R 1
C C59 0.7025(3) 0.2152(2) 0.1123(2) 0.0524(12) Uani d . 1
H H59A 0.6549 0.1908 0.0954 0.063 Uiso calc R 1
H H59B 0.6903 0.2061 0.1589 0.063 Uiso calc R 1
C C60 0.7955(4) 0.1825(3) 0.0905(3) 0.0616(13) Uani d . 1
H H60A 0.8065 0.192 0.0439 0.074 Uiso calc R 1
H H60B 0.8424 0.2089 0.1064 0.074 Uiso calc R 1
C C61 0.8060(4) 0.0997(3) 0.1117(3) 0.0623(14) Uani d . 1
H H61A 0.7611 0.0728 0.0942 0.075 Uiso calc R 1
H H61B 0.7931 0.0896 0.1582 0.075 Uiso calc R 1
C C62 0.9007(4) 0.0703(3) 0.0910(3) 0.0745(16) Uani d . 1
H H62A 0.9134 0.0816 0.0446 0.089 Uiso calc R 1
H H62B 0.945 0.0977 0.1087 0.089 Uiso calc R 1
C C63 0.9162(4) -0.0129(3) 0.1104(3) 0.0758(16) Uani d . 1
H H63A 0.8992 -0.0252 0.1565 0.091 Uiso calc R 1
H H63B 0.8758 -0.0407 0.0898 0.091 Uiso calc R 1
C C64 1.0125(4) -0.0389(3) 0.0936(4) 0.0857(19) Uani d . 1
H H64A 1.0524 -0.0134 0.1164 0.103 Uiso calc R 1
H H64B 1.0307 -0.0236 0.0479 0.103 Uiso calc R 1
C C65 1.0275(5) -0.1228(4) 0.1090(4) 0.111(3) Uani d . 1
H H65A 1.0236 -0.1369 0.1547 0.166 Uiso calc R 1
H H65B 1.0876 -0.1368 0.0891 0.166 Uiso calc R 1
H H65C 0.981 -0.1488 0.0931 0.166 Uiso calc R 1
C C66 0.6592(3) 0.7958(3) 0.1199(2) 0.0520(12) Uani d . 1
H H66A 0.6108 0.7588 0.134 0.062 Uiso calc R 1
H H66B 0.6657 0.8067 0.0734 0.062 Uiso calc R 1
C C67 0.6332(3) 0.8662(2) 0.1474(2) 0.0504(11) Uani d . 1
C C68 0.5532(4) 0.9027(3) 0.1331(2) 0.0607(13) Uani d . 1
H H68 0.5167 0.8823 0.1074 0.073 Uiso calc R 1
C C69 0.5264(4) 0.9684(3) 0.1560(3) 0.0667(15) Uani d . 1
H H69 0.4714 0.9931 0.1463 0.08 Uiso calc R 1
C C70 0.5794(4) 0.9979(3) 0.1926(3) 0.0686(15) Uani d . 1
H H70 0.561 1.0432 0.2082 0.082 Uiso calc R 1
C C71 0.6581(4) 0.9631(3) 0.2070(3) 0.0664(14) Uani d . 1
H H71 0.694 0.9841 0.2326 0.08 Uiso calc R 1
C C72 0.6866(4) 0.8959(3) 0.1841(2) 0.0590(13) Uani d . 1
H H72 0.7418 0.8717 0.1938 0.071 Uiso calc R 1
C C73 0.9394(3) 0.4596(2) 0.0821(2) 0.0487(11) Uani d . 1
H H73A 0.9158 0.446 0.1272 0.058 Uiso calc R 1
H H73B 0.9965 0.4869 0.079 0.058 Uiso calc R 1
C C74 0.9565(3) 0.3906(2) 0.0511(2) 0.0460(11) Uani d . 1
H H74A 0.9723 0.4054 0.0051 0.055 Uiso calc R 1
H H74B 0.9002 0.3614 0.0582 0.055 Uiso calc R 1
C C75 1.0329(3) 0.3416(3) 0.0765(2) 0.0522(12) Uani d . 1
H H75A 1.0157 0.3254 0.1222 0.063 Uiso calc R 1
H H75B 1.0882 0.3716 0.0712 0.063 Uiso calc R 1
C C76 1.0546(3) 0.2726(2) 0.0440(2) 0.0514(11) Uani d . 1
H H76A 0.9997 0.2419 0.05 0.062 Uiso calc R 1
H H76B 1.0708 0.2886 -0.0017 0.062 Uiso calc R 1
C C77 1.1315(3) 0.2251(3) 0.0688(2) 0.0555(12) Uani d . 1
H H77A 1.1854 0.2566 0.0644 0.067 Uiso calc R 1
H H77B 1.1141 0.2079 0.1143 0.067 Uiso calc R 1
C C78 1.1576(3) 0.1576(3) 0.0363(3) 0.0618(13) Uani d . 1
H H78A 1.176 0.1745 -0.0091 0.074 Uiso calc R 1
H H78B 1.1038 0.1259 0.0405 0.074 Uiso calc R 1
C C79 1.2345(4) 0.1110(3) 0.0630(3) 0.0730(16) Uani d . 1
H H79A 1.2873 0.1436 0.0599 0.088 Uiso calc R 1
H H79B 1.2152 0.0939 0.1083 0.088 Uiso calc R 1
C C80 1.2648(4) 0.0439(3) 0.0317(4) 0.091(2) Uani d . 1
H H80A 1.2131 0.0114 0.0337 0.137 Uiso calc R 1
H H80B 1.3122 0.0163 0.0534 0.137 Uiso calc R 1
H H80C 1.2889 0.0602 -0.0125 0.137 Uiso calc R 1
C C81 0.6205(4) 0.7726(3) 0.3395(2) 0.0597(13) Uani d . 1
H H81A 0.6006 0.7568 0.3018 0.072 Uiso calc R 1
H H81B 0.6662 0.8119 0.3252 0.072 Uiso calc R 1
C C82 0.5401(4) 0.8037(3) 0.3788(3) 0.0601(13) Uani d . 1
C C83 0.4973(4) 0.8675(3) 0.3537(3) 0.0804(18) Uani d . 1
H H83 0.5184 0.8914 0.3124 0.097 Uiso calc R 1
C C84 0.4230(5) 0.8972(4) 0.3890(3) 0.097(2) Uani d . 1
H H84 0.392 0.9403 0.3712 0.116 Uiso calc R 1
C C85 0.3944(4) 0.8646(4) 0.4491(3) 0.0796(17) Uani d . 1
H H85 0.346 0.8868 0.4737 0.095 Uiso calc R 1
C C86 0.4354(4) 0.7997(3) 0.4740(3) 0.0678(15) Uani d . 1
H H86 0.413 0.7757 0.515 0.081 Uiso calc R 1
C C87 0.5095(4) 0.7691(3) 0.4396(2) 0.0576(13) Uani d . 1
H H87 0.539 0.7251 0.4573 0.069 Uiso calc R 1
C C88 0.9715(3) 0.4863(2) 0.2879(2) 0.0512(11) Uani d . 1
H H88A 0.9187 0.453 0.2964 0.061 Uiso calc R 1
H H88B 0.9925 0.4909 0.3285 0.061 Uiso calc R 1
C C89 1.0468(3) 0.4537(3) 0.2452(2) 0.0549(12) Uani d . 1
H H89A 1.0221 0.4413 0.208 0.066 Uiso calc R 1
H H89B 1.0939 0.4916 0.2302 0.066 Uiso calc R 1
C C90 1.0895(4) 0.3845(3) 0.2780(2) 0.0610(13) Uani d . 1
H H90A 1.1202 0.3988 0.312 0.073 Uiso calc R 1
H H90B 1.0405 0.3499 0.298 0.073 Uiso calc R 1
C C91 1.1570(3) 0.3430(3) 0.2367(2) 0.0583(13) Uani d . 1
H H91A 1.2038 0.3783 0.2144 0.07 Uiso calc R 1
H H91B 1.1254 0.3254 0.2045 0.07 Uiso calc R 1
C C92 1.2036(4) 0.2769(3) 0.2712(3) 0.0647(14) Uani d . 1
H H92A 1.1567 0.2456 0.2987 0.078 Uiso calc R 1
H H92B 1.2427 0.2955 0.2987 0.078 Uiso calc R 1
C C93 1.2609(4) 0.2283(3) 0.2295(3) 0.0633(14) Uani d . 1
H H93A 1.3068 0.2596 0.201 0.076 Uiso calc R 1
H H93B 1.2216 0.2079 0.203 0.076 Uiso calc R 1
C C94 1.3090(4) 0.1640(3) 0.2656(3) 0.0774(17) Uani d . 1
H H94A 1.2631 0.1321 0.2934 0.093 Uiso calc R 1
H H94B 1.3475 0.1843 0.2927 0.093 Uiso calc R 1
C C95 1.3685(5) 0.1157(4) 0.2231(4) 0.100(2) Uani d . 1
H H95A 1.3311 0.0953 0.1961 0.15 Uiso calc R 1
H H95B 1.3964 0.0746 0.2493 0.15 Uiso calc R 1
H H95C 1.4161 0.1463 0.1968 0.15 Uiso calc R 1
C C96 0.3806(3) 0.6108(3) 0.4046(2) 0.0553(12) Uani d . 1
H H96A 0.4235 0.6376 0.3703 0.066 Uiso calc R 1
H H96B 0.3921 0.626 0.4448 0.066 Uiso calc R 1
C C97 0.2845(4) 0.6327(3) 0.3934(2) 0.0606(13) Uani d . 1
C C98 0.2576(4) 0.7072(3) 0.3890(3) 0.0674(14) Uani d . 1
H H98 0.2996 0.7434 0.3938 0.081 Uiso calc R 1
C C99 0.1723(5) 0.7296(4) 0.3779(3) 0.0898(19) Uani d . 1
H H99 0.155 0.7808 0.3752 0.108 Uiso calc R 1
C C100 0.1117(5) 0.6782(5) 0.3706(3) 0.093(2) Uani d . 1
H H100 0.0519 0.6938 0.3632 0.112 Uiso calc R 1
C C101 0.1358(5) 0.6057(5) 0.3737(3) 0.090(2) Uani d . 1
H H101 0.0936 0.5709 0.3666 0.108 Uiso calc R 1
C C102 0.2230(4) 0.5802(4) 0.3873(3) 0.0746(16) Uani d . 1
H H102 0.2387 0.5285 0.3921 0.09 Uiso calc R 1
C C103 0.7599(4) 0.3436(3) 0.4330(2) 0.0578(13) Uani d . 1
H H10A 0.7465 0.333 0.3918 0.069 Uiso calc R 1
H H10B 0.7203 0.3123 0.4664 0.069 Uiso calc R 1
C C104 0.8571(4) 0.3245(3) 0.4396(3) 0.0605(13) Uani d . 1
H H10C 0.871 0.3366 0.4803 0.073 Uiso calc R 1
H H10D 0.8967 0.3547 0.4054 0.073 Uiso calc R 1
C C105 0.8764(4) 0.2412(3) 0.4365(3) 0.0747(16) Uani d . 1
H H10E 0.8387 0.2121 0.4724 0.09 Uiso calc R 1
H H10F 0.8565 0.2293 0.3974 0.09 Uiso calc R 1
C C106 0.9730(4) 0.2157(3) 0.4378(3) 0.0703(15) Uani d . 1
H H10G 0.9922 0.225 0.4779 0.084 Uiso calc R 1
H H10H 1.0114 0.246 0.403 0.084 Uiso calc R 1
C C107 0.9891(5) 0.1349(3) 0.4318(4) 0.094(2) Uani d . 1
H H10I 0.9512 0.1054 0.4674 0.113 Uiso calc R 1
H H10J 0.9665 0.126 0.3927 0.113 Uiso calc R 1
C C108 1.0834(4) 0.1039(3) 0.4304(3) 0.0765(17) Uani d . 1
H H10K 1.105 0.1089 0.4707 0.092 Uiso calc R 1
H H10L 1.1227 0.1348 0.3965 0.092 Uiso calc R 1
C C109 1.0959(5) 0.0238(4) 0.4201(4) 0.099(2) Uani d . 1
H H10M 1.0528 -0.0064 0.4519 0.119 Uiso calc R 1
H H10N 1.0788 0.0197 0.3782 0.119 Uiso calc R 1
C C110 1.1881(5) -0.0101(4) 0.4234(4) 0.108(2) Uani d . 1
H H11S 1.2322 0.0198 0.3931 0.162 Uiso calc R 1
H H11T 1.1888 -0.061 0.4131 0.162 Uiso calc R 1
H H11U 1.2038 -0.0116 0.466 0.162 Uiso calc R 1
C C111 0.9547(5) 0.5172(5) 0.4915(4) 0.107(2) Uani d . 1
H H11A 0.9088 0.4779 0.4969 0.129 Uiso calc R 1
H H11B 0.962 0.5411 0.4469 0.129 Uiso calc R 1
C C113 0.6497(14) 0.4719(10) 0.2289(11) 0.315(10) Uani d D 1
H H11E 0.6366 0.4682 0.1859 0.378 Uiso calc R 1
H H11F 0.5998 0.4461 0.258 0.378 Uiso calc R 1
C C114 0.6360(14) 0.5509(10) 0.2354(11) 0.315(10) Uani d D 1
H H11G 0.6839 0.5759 0.2039 0.378 Uiso calc R 1
H H11H 0.6553 0.5541 0.2768 0.378 Uiso calc R 1
C C115 0.3388(9) 0.8433(6) 0.2422(7) 0.274(11) Uani d D 1
H H11I 0.316 0.843 0.2874 0.329 Uiso calc R 1
H H11J 0.3785 0.8868 0.2285 0.329 Uiso calc R 1
C C116 0.2684(12) 0.8513(7) 0.2094(8) 0.308(13) Uani d D 1
H H11K 0.2266 0.809 0.223 0.369 Uiso calc R 1
H H11L 0.2894 0.8535 0.1638 0.369 Uiso calc R 1
Cl Cl8 0.4132(3) 1.0718(2) 0.4618(3) 0.270(3) Uani d D 1
Cl Cl9 0.2326(3) 1.2575(2) 0.4749(2) 0.2115(18) Uani d . 1
C C118 0.3530(8) 1.1606(6) 0.4405(7) 0.242(6) Uani d DU 1
H H11M 0.396 1.2021 0.4274 0.291 Uiso calc R 1
H H11N 0.317 1.1575 0.4058 0.291 Uiso calc R 1
C C119 0.2934(11) 1.1713(10) 0.4989(7) 0.243(6) Uani d DU 1
H H11O 0.3291 1.1765 0.5332 0.291 Uiso calc R 1
H H11P 0.2513 1.1293 0.5128 0.291 Uiso calc R 1

loop_
_atom_site_aniso_label
_atom_site_aniso_U_11
_atom_site_aniso_U_22
_atom_site_aniso_U_33
_atom_site_aniso_U_12
_atom_site_aniso_U_13
_atom_site_aniso_U_23
Cl7 0.1214(19) 0.1180(15) 0.142(2) 0.0406(13) -0.0053(16) -0.0018(14)
Cl2 0.135(2) 0.1453(19) 0.144(2) 0.0632(16) -0.0077(17) -0.0158(16)
C112 0.291(14) 0.321(16) 0.176(9) -0.131(13) 0.015(9) -0.024(11)
C117 0.291(14) 0.322(16) 0.176(9) -0.131(13) 0.014(9) -0.024(11)
Cl1 0.0984(15) 0.1240(15) 0.1387(18) 0.0084(12) -0.0270(13) -0.0429(14)
Cl3 0.1005(15) 0.1034(13) 0.1368(18) 0.0472(11) -0.0287(13) -0.0195(12)
Cl4 0.0906(13) 0.0941(12) 0.1168(15) 0.0363(10) -0.0159(11) -0.0097(10)
Cl5 0.0947(15) 0.1008(13) 0.1389(18) 0.0281(11) -0.0047(13) -0.0042(12)
Cl6 0.135(2) 0.1081(16) 0.246(4) 0.0484(15) -0.031(2) -0.0130(19)
O1 0.053(2) 0.0607(19) 0.0445(18) 0.0170(15) -0.0125(15) -0.0064(15)
O2 0.065(2) 0.0560(19) 0.0474(19) 0.0203(16) -0.0135(17) -0.0038(15)
O3 0.0359(17) 0.0475(17) 0.0527(19) 0.0135(13) -0.0053(14) -0.0021(14)
O4 0.0393(18) 0.0478(17) 0.0538(19) 0.0078(13) 0.0001(15) -0.0005(14)
O5 0.0428(19) 0.0500(17) 0.0563(19) 0.0130(14) -0.0135(15) -0.0078(15)
O6 0.0404(18) 0.0475(16) 0.0558(19) 0.0179(13) -0.0157(15) -0.0086(14)
O7 0.065(2) 0.066(2) 0.0440(19) 0.0271(17) -0.0045(17) -0.0041(16)
O8 0.0399(19) 0.0579(18) 0.056(2) 0.0143(14) -0.0029(15) -0.0004(15)
O9 0.051(2) 0.0606(19) 0.058(2) 0.0125(15) -0.0134(17) -0.0094(16)
O10 0.053(2) 0.061(2) 0.058(2) 0.0169(16) -0.0136(17) -0.0026(16)
C1 0.052(3) 0.051(3) 0.036(2) 0.002(2) -0.002(2) 0.003(2)
C2 0.041(3) 0.060(3) 0.045(3) 0.004(2) -0.005(2) -0.005(2)
C3 0.042(3) 0.053(3) 0.037(2) 0.005(2) -0.002(2) -0.001(2)
C4 0.039(3) 0.051(2) 0.041(2) 0.0030(19) -0.008(2) -0.003(2)
C5 0.046(3) 0.048(2) 0.048(3) 0.004(2) -0.006(2) -0.003(2)
C6 0.052(3) 0.050(3) 0.040(3) 0.006(2) -0.009(2) 0.000(2)
C7 0.039(3) 0.057(3) 0.042(2) 0.005(2) -0.008(2) -0.006(2)
C8 0.037(3) 0.052(2) 0.032(2) 0.0044(19) -0.0091(19) 0.0003(19)
C9 0.031(2) 0.056(3) 0.043(2) 0.0098(19) -0.011(2) -0.007(2)
C10 0.041(3) 0.049(2) 0.039(2) 0.011(2) -0.013(2) -0.005(2)
C11 0.035(2) 0.052(2) 0.037(2) 0.0090(19) -0.0100(19) -0.0055(19)
C12 0.032(2) 0.052(2) 0.046(3) 0.0091(19) -0.006(2) -0.004(2)
C13 0.041(3) 0.049(2) 0.036(2) 0.008(2) -0.010(2) -0.0003(19)
C14 0.040(3) 0.047(2) 0.045(3) 0.0087(19) -0.007(2) -0.002(2)
C15 0.036(3) 0.050(2) 0.041(2) 0.0049(19) -0.003(2) 0.003(2)
C16 0.033(2) 0.049(2) 0.042(2) 0.0056(18) -0.0022(19) 0.003(2)
C17 0.042(3) 0.050(3) 0.041(2) 0.006(2) 0.004(2) -0.002(2)
C18 0.032(2) 0.050(2) 0.045(3) 0.0036(19) -0.006(2) 0.004(2)
C19 0.034(2) 0.049(2) 0.046(3) 0.0062(19) -0.004(2) 0.001(2)
C20 0.037(3) 0.045(2) 0.045(3) 0.0049(18) -0.007(2) 0.002(2)
C21 0.041(3) 0.052(3) 0.053(3) 0.002(2) -0.011(2) -0.005(2)
C22 0.037(3) 0.056(3) 0.049(3) 0.001(2) -0.011(2) -0.009(2)
C23 0.046(3) 0.052(3) 0.050(3) 0.007(2) -0.008(2) -0.005(2)
C24 0.047(3) 0.056(3) 0.046(3) 0.010(2) -0.009(2) -0.008(2)
C25 0.054(3) 0.053(3) 0.048(3) 0.003(2) -0.015(2) -0.008(2)
C26 0.045(3) 0.050(2) 0.053(3) 0.012(2) -0.017(2) -0.009(2)
C27 0.036(3) 0.056(3) 0.049(3) 0.002(2) -0.009(2) -0.009(2)
C28 0.049(3) 0.061(3) 0.045(3) 0.010(2) -0.011(2) -0.006(2)
C29 0.056(3) 0.064(3) 0.032(2) 0.009(2) -0.009(2) -0.003(2)
C30 0.057(3) 0.050(3) 0.040(3) 0.015(2) -0.009(2) -0.001(2)
C31 0.053(3) 0.061(3) 0.034(2) 0.010(2) -0.007(2) -0.002(2)
C32 0.059(3) 0.061(3) 0.034(2) 0.010(2) -0.009(2) -0.003(2)
C33 0.057(3) 0.054(3) 0.042(3) 0.011(2) -0.004(2) -0.003(2)
C34 0.049(3) 0.062(3) 0.044(3) 0.016(2) -0.008(2) -0.005(2)
C35 0.058(3) 0.055(3) 0.040(3) 0.007(2) -0.009(2) -0.005(2)
C36 0.048(3) 0.059(3) 0.051(3) 0.014(2) -0.009(2) -0.014(2)
C37 0.034(3) 0.060(3) 0.050(3) 0.006(2) -0.007(2) 0.000(2)
C38 0.047(3) 0.065(3) 0.060(3) 0.007(2) -0.006(2) -0.008(3)
C39 0.041(3) 0.063(3) 0.079(4) 0.016(2) -0.007(3) 0.004(3)
C40 0.037(3) 0.082(4) 0.074(4) 0.016(3) -0.009(3) 0.011(3)
C41 0.042(3) 0.097(4) 0.049(3) 0.012(3) -0.008(2) -0.002(3)
C42 0.041(3) 0.076(3) 0.050(3) 0.012(2) -0.004(2) -0.004(2)
C43 0.068(4) 0.064(3) 0.048(3) 0.016(3) -0.011(3) -0.008(2)
C44 0.075(4) 0.065(3) 0.062(3) 0.021(3) -0.020(3) -0.010(3)
C45 0.083(4) 0.077(4) 0.067(4) 0.031(3) -0.031(3) -0.018(3)
C46 0.089(5) 0.073(4) 0.081(4) 0.024(3) -0.024(4) -0.012(3)
C47 0.097(5) 0.080(4) 0.126(5) 0.024(3) -0.045(4) -0.027(4)
C48 0.099(5) 0.095(4) 0.163(6) 0.038(4) -0.043(4) -0.025(4)
C49 0.126(6) 0.116(5) 0.208(8) 0.046(5) -0.036(6) -0.044(6)
C50 0.233(16) 0.192(12) 0.273(14) -0.031(10) 0.062(12) -0.106(11)
C51 0.031(2) 0.057(3) 0.050(3) 0.0101(19) -0.008(2) -0.004(2)
C52 0.046(3) 0.050(2) 0.045(3) 0.010(2) -0.012(2) -0.006(2)
C53 0.039(3) 0.060(3) 0.058(3) 0.010(2) -0.004(2) -0.006(2)
C54 0.048(3) 0.066(3) 0.063(3) 0.021(2) -0.001(3) -0.004(3)
C55 0.057(3) 0.049(3) 0.068(3) 0.013(2) -0.011(3) -0.002(2)
C56 0.046(3) 0.059(3) 0.064(3) 0.009(2) -0.003(2) 0.002(2)
C57 0.039(3) 0.061(3) 0.048(3) 0.012(2) -0.007(2) -0.004(2)
C58 0.040(3) 0.052(3) 0.060(3) 0.009(2) -0.005(2) 0.000(2)
C59 0.046(3) 0.052(3) 0.053(3) 0.008(2) -0.004(2) 0.007(2)
C60 0.050(3) 0.054(3) 0.072(4) 0.013(2) 0.002(3) 0.005(3)
C61 0.051(3) 0.056(3) 0.071(4) 0.013(2) 0.001(3) 0.007(3)
C62 0.070(4) 0.069(3) 0.074(4) 0.028(3) 0.002(3) 0.004(3)
C63 0.060(4) 0.065(3) 0.095(5) 0.019(3) -0.011(3) 0.005(3)
C64 0.072(4) 0.067(3) 0.107(5) 0.029(3) 0.001(4) 0.006(3)
C65 0.085(5) 0.082(4) 0.152(7) 0.039(4) -0.007(5) 0.010(4)
C66 0.043(3) 0.057(3) 0.058(3) 0.015(2) -0.011(2) -0.011(2)
C67 0.047(3) 0.051(3) 0.050(3) 0.006(2) -0.002(2) -0.005(2)
C68 0.055(3) 0.066(3) 0.061(3) 0.018(2) -0.009(3) -0.010(3)
C69 0.063(4) 0.061(3) 0.071(4) 0.023(3) -0.003(3) -0.004(3)
C70 0.080(4) 0.051(3) 0.070(4) 0.011(3) 0.007(3) -0.010(3)
C71 0.072(4) 0.053(3) 0.075(4) 0.004(3) -0.007(3) -0.014(3)
C72 0.053(3) 0.059(3) 0.062(3) 0.009(2) -0.005(3) -0.003(3)
C73 0.041(3) 0.051(3) 0.055(3) 0.013(2) -0.014(2) -0.004(2)
C74 0.039(3) 0.048(2) 0.049(3) 0.0089(19) -0.007(2) -0.001(2)
C75 0.047(3) 0.057(3) 0.050(3) 0.018(2) -0.013(2) 0.001(2)
C76 0.041(3) 0.053(3) 0.057(3) 0.013(2) -0.005(2) -0.002(2)
C77 0.049(3) 0.053(3) 0.062(3) 0.017(2) -0.008(2) -0.005(2)
C78 0.045(3) 0.059(3) 0.075(4) 0.016(2) -0.001(3) -0.001(3)
C79 0.059(4) 0.059(3) 0.096(4) 0.024(3) -0.004(3) -0.006(3)
C80 0.065(4) 0.073(4) 0.124(6) 0.021(3) 0.008(4) -0.002(4)
C81 0.057(3) 0.068(3) 0.049(3) 0.023(2) -0.002(2) -0.003(2)
C82 0.053(3) 0.065(3) 0.062(3) 0.016(2) -0.008(3) -0.015(3)
C83 0.088(5) 0.081(4) 0.060(4) 0.038(3) 0.004(3) 0.005(3)
C84 0.103(6) 0.095(4) 0.080(5) 0.057(4) -0.003(4) 0.002(4)
C85 0.065(4) 0.094(4) 0.075(4) 0.024(3) 0.005(3) -0.015(3)
C86 0.076(4) 0.066(3) 0.060(3) 0.009(3) -0.002(3) -0.013(3)
C87 0.065(3) 0.056(3) 0.048(3) 0.012(2) 0.001(3) -0.008(2)
C88 0.049(3) 0.054(3) 0.049(3) 0.009(2) -0.011(2) -0.001(2)
C89 0.042(3) 0.065(3) 0.056(3) 0.014(2) -0.008(2) -0.004(2)
C90 0.063(4) 0.063(3) 0.056(3) 0.014(2) -0.012(3) -0.004(2)
C91 0.042(3) 0.068(3) 0.064(3) 0.014(2) -0.014(2) -0.005(3)
C92 0.058(3) 0.068(3) 0.065(3) 0.019(3) -0.013(3) 0.000(3)
C93 0.045(3) 0.069(3) 0.074(4) 0.010(2) -0.012(3) -0.007(3)
C94 0.074(4) 0.068(3) 0.086(4) 0.027(3) -0.010(3) -0.003(3)
C95 0.078(5) 0.099(5) 0.122(6) 0.039(4) -0.018(4) -0.021(4)
C96 0.053(3) 0.061(3) 0.052(3) 0.014(2) -0.011(2) -0.009(2)
C97 0.054(3) 0.078(4) 0.049(3) 0.011(3) -0.005(2) -0.011(3)
C98 0.061(4) 0.071(3) 0.069(4) 0.016(3) -0.016(3) -0.002(3)
C99 0.074(5) 0.100(5) 0.092(5) 0.028(4) -0.018(4) -0.007(4)
C100 0.064(5) 0.134(6) 0.077(4) 0.040(4) -0.015(4) -0.008(4)
C101 0.058(4) 0.134(6) 0.081(4) 0.003(4) -0.012(3) -0.027(4)
C102 0.058(4) 0.096(4) 0.070(4) 0.014(3) -0.004(3) -0.022(3)
C103 0.060(3) 0.055(3) 0.057(3) 0.012(2) -0.009(3) -0.007(2)
C104 0.052(3) 0.063(3) 0.066(3) 0.017(2) -0.014(3) -0.005(3)
C105 0.060(4) 0.078(4) 0.081(4) 0.020(3) -0.010(3) -0.002(3)
C106 0.062(4) 0.072(3) 0.074(4) 0.020(3) -0.016(3) 0.000(3)
C107 0.087(5) 0.072(4) 0.124(6) 0.019(3) -0.027(4) -0.009(4)
C108 0.067(4) 0.073(4) 0.088(4) 0.025(3) -0.020(3) -0.006(3)
C109 0.085(5) 0.089(4) 0.125(6) 0.027(4) -0.028(5) -0.015(4)
C110 0.086(5) 0.097(5) 0.137(7) 0.039(4) -0.011(5) -0.016(5)
C111 0.087(5) 0.145(7) 0.098(5) 0.009(5) -0.036(4) -0.027(5)
C113 0.339(19) 0.30(2) 0.304(17) -0.17(2) -0.045(15) 0.014(19)
C114 0.339(19) 0.30(2) 0.304(17) -0.17(2) -0.045(15) 0.014(19)
C115 0.164(14) 0.42(3) 0.192(15) -0.121(16) -0.014(12) 0.131(17)
C116 0.40(3) 0.36(3) 0.181(16) -0.18(2) -0.105(19) -0.009(16)
Cl8 0.149(3) 0.139(2) 0.537(9) -0.019(2) -0.102(4) -0.039(4)
Cl9 0.158(3) 0.167(3) 0.326(5) -0.048(2) -0.012(3) -0.093(3)
C118 0.235(14) 0.303(13) 0.211(12) -0.163(12) -0.028(9) -0.067(12)
C119 0.235(14) 0.304(13) 0.211(12) -0.163(12) -0.029(9) -0.067(12)

loop_
_atom_type_symbol
_atom_type_description
_atom_type_scat_dispersion_real
_atom_type_scat_dispersion_imag
_atom_type_scat_source
C C 0.0033 0.0016 'International Tables Vol C Tables 4.2.6.8 and 6.1.1.4'
H H 0.0000 0.0000 'International Tables Vol C Tables 4.2.6.8 and 6.1.1.4'
O O 0.0106 0.0060 'International Tables Vol C Tables 4.2.6.8 and 6.1.1.4'
Cl Cl 0.1484 0.1585 'International Tables Vol C Tables 4.2.6.8 and 6.1.1.4'

loop_
_geom_angle_atom_site_label_1
_geom_angle_atom_site_label_2
_geom_angle_atom_site_label_3
_geom_angle_site_symmetry_1
_geom_angle
C117 C112 Cl2 . 110.0(8)
C117 C112 H11X . 109.7
Cl2 C112 H11X . 109.7
C117 C112 H11Y . 109.7
Cl2 C112 H11Y . 109.7
H11X C112 H11Y . 108.2
C112 C117 Cl7 . 104.0(8)
C112 C117 H11C . 111.0
Cl7 C117 H11C . 111.0
C112 C117 H11D . 111.0
Cl7 C117 H11D . 111.0
H11C C117 H11D . 109.0
C3 O1 C36 . 117.3(3)
C6 O2 C43 . 116.8(3)
C10 O3 C51 . 116.5(3)
C13 O4 C58 . 116.9(3)
C17 O5 C66 . 116.1(3)
C20 O6 C73 . 117.6(3)
C24 O7 C81 . 117.7(4)
C27 O8 C88 . 117.3(4)
C31 O9 C96 . 117.3(4)
C34 O10 C103 . 117.0(4)
C2 C1 C6 . 118.5(4)
C2 C1 C35 . 118.8(4)
C6 C1 C35 . 122.6(4)
C1 C2 C3 . 121.3(4)
C1 C2 H2 . 119.3
C3 C2 H2 . 119.3
C4 C3 C2 . 121.0(4)
C4 C3 O1 . 115.7(4)
C2 C3 O1 . 123.3(4)
C3 C4 C5 . 118.3(4)
C3 C4 C7 . 121.4(4)
C5 C4 C7 . 120.2(4)
C6 C5 C4 . 120.8(4)
C6 C5 H5 . 119.6
C4 C5 H5 . 119.6
C5 C6 O2 . 123.4(4)
C5 C6 C1 . 120.1(4)
O2 C6 C1 . 116.5(4)
C8 C7 C4 . 111.0(3)
C8 C7 H7A . 109.4
C4 C7 H7A . 109.4
C8 C7 H7B . 109.4
C4 C7 H7B . 109.4
H7A C7 H7B . 108.0
C9 C8 C13 . 118.8(4)
C9 C8 C7 . 120.8(4)
C13 C8 C7 . 120.4(4)
C8 C9 C10 . 122.0(4)
C8 C9 H9 . 119.0
C10 C9 H9 . 119.0
C11 C10 O3 . 116.7(4)
C11 C10 C9 . 119.9(4)
O3 C10 C9 . 123.5(4)
C10 C11 C12 . 117.3(4)
C10 C11 C14 . 122.2(4)
C12 C11 C14 . 120.5(4)
C13 C12 C11 . 122.9(4)
C13 C12 H12 . 118.5
C11 C12 H12 . 118.5
O4 C13 C12 . 124.2(4)
O4 C13 C8 . 116.6(4)
C12 C13 C8 . 119.1(4)
C11 C14 C15 . 111.2(4)
C11 C14 H14A . 109.4
C15 C14 H14A . 109.4
C11 C14 H14B . 109.4
C15 C14 H14B . 109.4
H14A C14 H14B . 108.0
C16 C15 C20 . 118.9(4)
C16 C15 C14 . 119.3(4)
C20 C15 C14 . 121.7(4)
C15 C16 C17 . 121.8(4)
C15 C16 H16 . 119.1
C17 C16 H16 . 119.1
C16 C17 O5 . 123.1(4)
C16 C17 C18 . 119.7(4)
O5 C17 C18 . 117.2(4)
C19 C18 C17 . 119.0(4)
C19 C18 C21 . 119.8(4)
C17 C18 C21 . 121.2(4)
C18 C19 C20 . 121.4(4)
C18 C19 H19 . 119.3
C20 C19 H19 . 119.3
O6 C20 C19 . 124.2(4)
O6 C20 C15 . 116.6(4)
C19 C20 C15 . 119.2(4)
C22 C21 C18 . 112.4(4)
C22 C21 H21A . 109.1
C18 C21 H21A . 109.1
C22 C21 H21B . 109.1
C18 C21 H21B . 109.1
H21A C21 H21B . 107.9
C23 C22 C27 . 117.5(4)
C23 C22 C21 . 120.2(4)
C27 C22 C21 . 122.2(4)
C24 C23 C22 . 121.6(4)
C24 C23 H23 . 119.2
C22 C23 H23 . 119.2
O7 C24 C23 . 122.9(4)
O7 C24 C25 . 116.2(4)
C23 C24 C25 . 120.8(4)
C26 C25 C24 . 117.3(5)
C26 C25 C28 . 120.8(4)
C24 C25 C28 . 121.8(4)
C27 C26 C25 . 121.7(4)
C27 C26 H26 . 119.1
C25 C26 H26 . 119.1
C26 C27 O8 . 123.0(4)
C26 C27 C22 . 121.1(4)
O8 C27 C22 . 115.9(4)
C25 C28 C29 . 111.8(4)
C25 C28 H28A . 109.3
C29 C28 H28A . 109.3
C25 C28 H28B . 109.3
C29 C28 H28B . 109.3
H28A C28 H28B . 107.9
C34 C29 C30 . 117.7(4)
C34 C29 C28 . 122.0(4)
C30 C29 C28 . 120.2(4)
C31 C30 C29 . 121.8(4)
C31 C30 H30 . 119.1
C29 C30 H30 . 119.1
C30 C31 O9 . 122.6(4)
C30 C31 C32 . 120.4(4)
O9 C31 C32 . 116.9(4)
C33 C32 C31 . 117.9(5)
C33 C32 C35 . 119.8(4)
C31 C32 C35 . 122.2(4)
C32 C33 C34 . 121.6(4)
C32 C33 H33 . 119.2
C34 C33 H33 . 119.2
O10 C34 C29 . 116.7(4)
O10 C34 C33 . 122.9(4)
C29 C34 C33 . 120.5(4)
C32 C35 C1 . 111.8(4)
C32 C35 H35A . 109.3
C1 C35 H35A . 109.3
C32 C35 H35B . 109.3
C1 C35 H35B . 109.3
H35A C35 H35B . 107.9
O1 C36 C37 . 109.3(4)
O1 C36 H36A . 109.8
C37 C36 H36A . 109.8
O1 C36 H36B . 109.8
C37 C36 H36B . 109.8
H36A C36 H36B . 108.3
C42 C37 C38 . 119.5(5)
C42 C37 C36 . 121.7(4)
C38 C37 C36 . 118.6(4)
C37 C38 C39 . 120.6(5)
C37 C38 H38 . 119.7
C39 C38 H38 . 119.7
C40 C39 C38 . 120.0(5)
C40 C39 H39 . 120.0
C38 C39 H39 . 120.0
C39 C40 C41 . 120.0(5)
C39 C40 H40 . 120.0
C41 C40 H40 . 120.0
C40 C41 C42 . 120.0(5)
C40 C41 H41 . 120.0
C42 C41 H41 . 120.0
C37 C42 C41 . 119.9(5)
C37 C42 H42 . 120.1
C41 C42 H42 . 120.1
O2 C43 C44 . 108.9(4)
O2 C43 H43A . 109.9
C44 C43 H43A . 109.9
O2 C43 H43B . 109.9
C44 C43 H43B . 109.9
H43A C43 H43B . 108.3
C45 C44 C43 . 111.4(4)
C45 C44 H44A . 109.4
C43 C44 H44A . 109.4
C45 C44 H44B . 109.4
C43 C44 H44B . 109.4
H44A C44 H44B . 108.0
C44 C45 C46 . 113.9(4)
C44 C45 H45A . 108.8
C46 C45 H45A . 108.8
C44 C45 H45B . 108.8
C46 C45 H45B . 108.8
H45A C45 H45B . 107.7
C47 C46 C45 . 113.7(5)
C47 C46 H46A . 108.8
C45 C46 H46A . 108.8
C47 C46 H46B . 108.8
C45 C46 H46B . 108.8
H46A C46 H46B . 107.7
C48 C47 C46 . 115.2(6)
C48 C47 H47A . 108.5
C46 C47 H47A . 108.5
C48 C47 H47B . 108.5
C46 C47 H47B . 108.5
H47A C47 H47B . 107.5
C47 C48 C49 . 116.3(7)
C47 C48 H48A . 108.2
C49 C48 H48A . 108.2
C47 C48 H48B . 108.2
C49 C48 H48B . 108.2
H48A C48 H48B . 107.4
C50 C49 C48 . 115.2(10)
C50 C49 H49A . 108.5
C48 C49 H49A . 108.5
C50 C49 H49B . 108.5
C48 C49 H49B . 108.5
H49A C49 H49B . 107.5
C49 C50 H50A . 109.5
C49 C50 H50B . 109.5
H50A C50 H50B . 109.5
C49 C50 H50C . 109.5
H50A C50 H50C . 109.5
H50B C50 H50C . 109.5
O3 C51 C52 . 110.0(4)
O3 C51 H51A . 109.7
C52 C51 H51A . 109.7
O3 C51 H51B . 109.7
C52 C51 H51B . 109.7
H51A C51 H51B . 108.2
C57 C52 C53 . 118.5(4)
C57 C52 C51 . 124.3(4)
C53 C52 C51 . 117.1(4)
C54 C53 C52 . 120.5(5)
C54 C53 H53 . 119.8
C52 C53 H53 . 119.8
C55 C54 C53 . 120.1(5)
C55 C54 H54 . 120.0
C53 C54 H54 . 120.0
C54 C55 C56 . 120.1(5)
C54 C55 H55 . 119.9
C56 C55 H55 . 119.9
C55 C56 C57 . 120.4(5)
C55 C56 H56 . 119.8
C57 C56 H56 . 119.8
C52 C57 C56 . 120.5(4)
C52 C57 H57 . 119.8
C56 C57 H57 . 119.8
O4 C58 C59 . 109.2(4)
O4 C58 H58A . 109.8
C59 C58 H58A . 109.8
O4 C58 H58B . 109.8
C59 C58 H58B . 109.8
H58A C58 H58B . 108.3
C58 C59 C60 . 109.4(4)
C58 C59 H59A . 109.8
C60 C59 H59A . 109.8
C58 C59 H59B . 109.8
C60 C59 H59B . 109.8
H59A C59 H59B . 108.2
C61 C60 C59 . 114.2(4)
C61 C60 H60A . 108.7
C59 C60 H60A . 108.7
C61 C60 H60B . 108.7
C59 C60 H60B . 108.7
H60A C60 H60B . 107.6
C60 C61 C62 . 112.3(5)
C60 C61 H61A . 109.1
C62 C61 H61A . 109.1
C60 C61 H61B . 109.1
C62 C61 H61B . 109.1
H61A C61 H61B . 107.9
C63 C62 C61 . 115.3(5)
C63 C62 H62A . 108.5
C61 C62 H62A . 108.5
C63 C62 H62B . 108.5
C61 C62 H62B . 108.5
H62A C62 H62B . 107.5
C64 C63 C62 . 113.7(5)
C64 C63 H63A . 108.8
C62 C63 H63A . 108.8
C64 C63 H63B . 108.8
C62 C63 H63B . 108.8
H63A C63 H63B . 107.7
C63 C64 C65 . 114.2(6)
C63 C64 H64A . 108.7
C65 C64 H64A . 108.7
C63 C64 H64B . 108.7
C65 C64 H64B . 108.7
H64A C64 H64B . 107.6
C64 C65 H65A . 109.5
C64 C65 H65B . 109.5
H65A C65 H65B . 109.5
C64 C65 H65C . 109.5
H65A C65 H65C . 109.5
H65B C65 H65C . 109.5
O5 C66 C67 . 110.5(4)
O5 C66 H66A . 109.5
C67 C66 H66A . 109.5
O5 C66 H66B . 109.5
C67 C66 H66B . 109.5
H66A C66 H66B . 108.1
C72 C67 C68 . 120.0(4)
C72 C67 C66 . 122.4(4)
C68 C67 C66 . 117.6(4)
C69 C68 C67 . 120.4(5)
C69 C68 H68 . 119.8
C67 C68 H68 . 119.8
C70 C69 C68 . 119.6(5)
C70 C69 H69 . 120.2
C68 C69 H69 . 120.2
C71 C70 C69 . 120.8(5)
C71 C70 H70 . 119.6
C69 C70 H70 . 119.6
C70 C71 C72 . 120.4(5)
C70 C71 H71 . 119.8
C72 C71 H71 . 119.8
C67 C72 C71 . 118.8(5)
C67 C72 H72 . 120.6
C71 C72 H72 . 120.6
O6 C73 C74 . 107.7(3)
O6 C73 H73A . 110.2
C74 C73 H73A . 110.2
O6 C73 H73B . 110.2
C74 C73 H73B . 110.2
H73A C73 H73B . 108.5
C73 C74 C75 . 112.1(4)
C73 C74 H74A . 109.2
C75 C74 H74A . 109.2
C73 C74 H74B . 109.2
C75 C74 H74B . 109.2
H74A C74 H74B . 107.9
C74 C75 C76 . 113.4(4)
C74 C75 H75A . 108.9
C76 C75 H75A . 108.9
C74 C75 H75B . 108.9
C76 C75 H75B . 108.9
H75A C75 H75B . 107.7
C77 C76 C75 . 113.0(4)
C77 C76 H76A . 109.0
C75 C76 H76A . 109.0
C77 C76 H76B . 109.0
C75 C76 H76B . 109.0
H76A C76 H76B . 107.8
C78 C77 C76 . 114.8(4)
C78 C77 H77A . 108.6
C76 C77 H77A . 108.6
C78 C77 H77B . 108.6
C76 C77 H77B . 108.6
H77A C77 H77B . 107.5
C77 C78 C79 . 113.1(5)
C77 C78 H78A . 109.0
C79 C78 H78A . 109.0
C77 C78 H78B . 109.0
C79 C78 H78B . 109.0
H78A C78 H78B . 107.8
C80 C79 C78 . 115.6(5)
C80 C79 H79A . 108.4
C78 C79 H79A . 108.4
C80 C79 H79B . 108.4
C78 C79 H79B . 108.4
H79A C79 H79B . 107.4
C79 C80 H80A . 109.5
C79 C80 H80B . 109.5
H80A C80 H80B . 109.5
C79 C80 H80C . 109.5
H80A C80 H80C . 109.5
H80B C80 H80C . 109.5
O7 C81 C82 . 110.4(4)
O7 C81 H81A . 109.6
C82 C81 H81A . 109.6
O7 C81 H81B . 109.6
C82 C81 H81B . 109.6
H81A C81 H81B . 108.1
C83 C82 C87 . 120.0(5)
C83 C82 C81 . 118.7(5)
C87 C82 C81 . 121.3(5)
C82 C83 C84 . 119.7(6)
C82 C83 H83 . 120.1
C84 C83 H83 . 120.1
C85 C84 C83 . 120.3(6)
C85 C84 H84 . 119.8
C83 C84 H84 . 119.8
C84 C85 C86 . 120.3(6)
C84 C85 H85 . 119.9
C86 C85 H85 . 119.9
C85 C86 C87 . 120.2(6)
C85 C86 H86 . 119.9
C87 C86 H86 . 119.9
C86 C87 C82 . 119.3(5)
C86 C87 H87 . 120.3
C82 C87 H87 . 120.3
O8 C88 C89 . 108.9(4)
O8 C88 H88A . 109.9
C89 C88 H88A . 109.9
O8 C88 H88B . 109.9
C89 C88 H88B . 109.9
H88A C88 H88B . 108.3
C90 C89 C88 . 112.3(4)
C90 C89 H89A . 109.1
C88 C89 H89A . 109.1
C90 C89 H89B . 109.1
C88 C89 H89B . 109.1
H89A C89 H89B . 107.9
C91 C90 C89 . 115.7(4)
C91 C90 H90A . 108.3
C89 C90 H90A . 108.3
C91 C90 H90B . 108.3
C89 C90 H90B . 108.3
H90A C90 H90B . 107.4
C90 C91 C92 . 114.9(5)
C90 C91 H91A . 108.6
C92 C91 H91A . 108.6
C90 C91 H91B . 108.6
C92 C91 H91B . 108.6
H91A C91 H91B . 107.5
C91 C92 C93 . 115.3(5)
C91 C92 H92A . 108.5
C93 C92 H92A . 108.5
C91 C92 H92B . 108.5
C93 C92 H92B . 108.5
H92A C92 H92B . 107.5
C92 C93 C94 . 113.8(5)
C92 C93 H93A . 108.8
C94 C93 H93A . 108.8
C92 C93 H93B . 108.8
C94 C93 H93B . 108.8
H93A C93 H93B . 107.7
C93 C94 C95 . 113.6(5)
C93 C94 H94A . 108.8
C95 C94 H94A . 108.8
C93 C94 H94B . 108.8
C95 C94 H94B . 108.8
H94A C94 H94B . 107.7
C94 C95 H95A . 109.5
C94 C95 H95B . 109.5
H95A C95 H95B . 109.5
C94 C95 H95C . 109.5
H95A C95 H95C . 109.5
H95B C95 H95C . 109.5
O9 C96 C97 . 111.5(4)
O9 C96 H96A . 109.3
C97 C96 H96A . 109.3
O9 C96 H96B . 109.3
C97 C96 H96B . 109.3
H96A C96 H96B . 108.0
C102 C97 C98 . 119.3(5)
C102 C97 C96 . 121.4(5)
C98 C97 C96 . 119.2(5)
C99 C98 C97 . 121.2(6)
C99 C98 H98 . 119.4
C97 C98 H98 . 119.4
C98 C99 C100 . 119.9(6)
C98 C99 H99 . 120.1
C100 C99 H99 . 120.1
C101 C100 C99 . 120.5(7)
C101 C100 H100 . 119.8
C99 C100 H100 . 119.8
C100 C101 C102 . 121.2(7)
C100 C101 H101 . 119.4
C102 C101 H101 . 119.4
C97 C102 C101 . 117.8(6)
C97 C102 H102 . 121.1
C101 C102 H102 . 121.1
O10 C103 C104 . 110.4(4)
O10 C103 H10A . 109.6
C104 C103 H10A . 109.6
O10 C103 H10B . 109.6
C104 C103 H10B . 109.6
H10A C103 H10B . 108.1
C103 C104 C105 . 110.4(4)
C103 C104 H10C . 109.6
C105 C104 H10C . 109.6
C103 C104 H10D . 109.6
C105 C104 H10D . 109.6
H10C C104 H10D . 108.1
C106 C105 C104 . 115.9(5)
C106 C105 H10E . 108.3
C104 C105 H10E . 108.3
C106 C105 H10F . 108.3
C104 C105 H10F . 108.3
H10E C105 H10F . 107.4
C105 C106 C107 . 114.0(5)
C105 C106 H10G . 108.8
C107 C106 H10G . 108.8
C105 C106 H10H . 108.8
C107 C106 H10H . 108.8
H10G C106 H10H . 107.7
C108 C107 C106 . 118.6(6)
C108 C107 H10I . 107.7
C106 C107 H10I . 107.7
C108 C107 H10J . 107.7
C106 C107 H10J . 107.7
H10I C107 H10J . 107.1
C107 C108 C109 . 116.0(6)
C107 C108 H10K . 108.3
C109 C108 H10K . 108.3
C107 C108 H10L . 108.3
C109 C108 H10L . 108.3
H10K C108 H10L . 107.4
C110 C109 C108 . 117.0(6)
C110 C109 H10M . 108.0
C108 C109 H10M . 108.0
C110 C109 H10N . 108.0
C108 C109 H10N . 108.0
H10M C109 H10N . 107.3
C109 C110 H11S . 109.5
C109 C110 H11T . 109.5
H11S C110 H11T . 109.5
C109 C110 H11U . 109.5
H11S C110 H11U . 109.5
H11T C110 H11U . 109.5
C111 C111 Cl1 2_766 108.5(6)
C111 C111 H11A 2_766 110.0
Cl1 C111 H11A . 110.0
C111 C111 H11B 2_766 110.0
Cl1 C111 H11B . 110.0
H11A C111 H11B . 108.4
C114 C113 Cl3 . 129.0(17)
C114 C113 H11E . 105.0
Cl3 C113 H11E . 105.0
C114 C113 H11F . 105.0
Cl3 C113 H11F . 105.0
H11E C113 H11F . 105.9
C113 C114 Cl4 . 134.3(17)
C113 C114 H11G . 103.6
Cl4 C114 H11G . 103.6
C113 C114 H11H . 103.6
Cl4 C114 H11H . 103.6
H11G C114 H11H . 105.3
C116 C115 Cl5 . 113.4(10)
C116 C115 H11I . 108.9
Cl5 C115 H11I . 108.9
C116 C115 H11J . 108.9
Cl5 C115 H11J . 108.9
H11I C115 H11J . 107.7
C115 C116 Cl6 . 105.5(8)
C115 C116 H11K . 110.6
Cl6 C116 H11K . 110.6
C115 C116 H11L . 110.6
Cl6 C116 H11L . 110.6
H11K C116 H11L . 108.8
C119 C118 Cl8 . 103.9(11)
C119 C118 H11M . 111.0
Cl8 C118 H11M . 111.0
C119 C118 H11N . 111.0
Cl8 C118 H11N . 111.0
H11M C118 H11N . 109.0
C118 C119 Cl9 . 102.4(11)
C118 C119 H11O . 111.3
Cl9 C119 H11O . 111.3
C118 C119 H11P . 111.3
Cl9 C119 H11P . 111.3
H11O C119 H11P . 109.2

loop_
_geom_bond_atom_site_label_1
_geom_bond_atom_site_label_2
_geom_bond_site_symmetry_2
_geom_bond_distance
Cl7 C117 . 1.809(9)
Cl2 C112 . 1.800(9)
C112 C117 . 1.456(9)
C112 H11X . 0.99
C112 H11Y . 0.99
C117 H11C . 0.99
C117 H11D . 0.99
Cl1 C111 . 1.771(8)
Cl3 C113 . 1.50(2)
Cl4 C114 . 1.66(2)
Cl5 C115 . 1.818(9)
Cl6 C116 . 1.816(10)
O1 C3 . 1.393(5)
O1 C36 . 1.411(5)
O2 C6 . 1.389(5)
O2 C43 . 1.426(6)
O3 C10 . 1.391(5)
O3 C51 . 1.421(5)
O4 C13 . 1.364(5)
O4 C58 . 1.427(5)
O5 C17 . 1.383(5)
O5 C66 . 1.426(5)
O6 C20 . 1.373(5)
O6 C73 . 1.437(5)
O7 C24 . 1.381(6)
O7 C81 . 1.403(6)
O8 C27 . 1.394(5)
O8 C88 . 1.410(5)
O9 C31 . 1.389(6)
O9 C96 . 1.412(5)
O10 C34 . 1.384(6)
O10 C103 . 1.429(5)
C1 C2 . 1.382(6)
C1 C6 . 1.399(6)
C1 C35 . 1.514(6)
C2 C3 . 1.382(6)
C2 H2 . 0.95
C3 C4 . 1.371(6)
C4 C5 . 1.408(6)
C4 C7 . 1.525(6)
C5 C6 . 1.385(6)
C5 H5 . 0.95
C7 C8 . 1.507(6)
C7 H7A . 0.99
C7 H7B . 0.99
C8 C9 . 1.370(6)
C8 C13 . 1.400(6)
C9 C10 . 1.397(6)
C9 H9 . 0.95
C10 C11 . 1.388(6)
C11 C12 . 1.404(6)
C11 C14 . 1.488(6)
C12 C13 . 1.370(6)
C12 H12 . 0.95
C14 C15 . 1.507(6)
C14 H14A . 0.99
C14 H14B . 0.99
C15 C16 . 1.380(6)
C15 C20 . 1.404(6)
C16 C17 . 1.380(6)
C16 H16 . 0.95
C17 C18 . 1.401(6)
C18 C19 . 1.378(6)
C18 C21 . 1.525(6)
C19 C20 . 1.397(6)
C19 H19 . 0.95
C21 C22 . 1.505(7)
C21 H21A . 0.99
C21 H21B . 0.99
C22 C23 . 1.387(6)
C22 C27 . 1.407(6)
C23 C24 . 1.382(7)
C23 H23 . 0.95
C24 C25 . 1.408(6)
C25 C26 . 1.396(7)
C25 C28 . 1.496(7)
C26 C27 . 1.370(7)
C26 H26 . 0.95
C28 C29 . 1.498(7)
C28 H28A . 0.99
C28 H28B . 0.99
C29 C34 . 1.386(7)
C29 C30 . 1.396(7)
C30 C31 . 1.376(7)
C30 H30 . 0.95
C31 C32 . 1.392(6)
C32 C33 . 1.387(7)
C32 C35 . 1.494(7)
C33 C34 . 1.388(7)
C33 H33 . 0.95
C35 H35A . 0.99
C35 H35B . 0.99
C36 C37 . 1.515(6)
C36 H36A . 0.99
C36 H36B . 0.99
C37 C42 . 1.367(7)
C37 C38 . 1.381(6)
C38 C39 . 1.386(7)
C38 H38 . 0.95
C39 C40 . 1.368(8)
C39 H39 . 0.95
C40 C41 . 1.373(7)
C40 H40 . 0.95
C41 C42 . 1.406(7)
C41 H41 . 0.95
C42 H42 . 0.95
C43 C44 . 1.519(7)
C43 H43A . 0.99
C43 H43B . 0.99
C44 C45 . 1.517(7)
C44 H44A . 0.99
C44 H44B . 0.99
C45 C46 . 1.523(7)
C45 H45A . 0.99
C45 H45B . 0.99
C46 C47 . 1.516(8)
C46 H46A . 0.99
C46 H46B . 0.99
C47 C48 . 1.502(9)
C47 H47A . 0.99
C47 H47B . 0.99
C48 C49 . 1.552(10)
C48 H48A . 0.99
C48 H48B . 0.99
C49 C50 . 1.461(9)
C49 H49A . 0.99
C49 H49B . 0.99
C50 H50A . 0.98
C50 H50B . 0.98
C50 H50C . 0.98
C51 C52 . 1.489(6)
C51 H51A . 0.99
C51 H51B . 0.99
C52 C57 . 1.380(7)
C52 C53 . 1.403(6)
C53 C54 . 1.402(7)
C53 H53 . 0.95
C54 C55 . 1.368(7)
C54 H54 . 0.95
C55 C56 . 1.376(7)
C55 H55 . 0.95
C56 C57 . 1.403(6)
C56 H56 . 0.95
C57 H57 . 0.95
C58 C59 . 1.518(6)
C58 H58A . 0.99
C58 H58B . 0.99
C59 C60 . 1.527(7)
C59 H59A . 0.99
C59 H59B . 0.99
C60 C61 . 1.510(6)
C60 H60A . 0.99
C60 H60B . 0.99
C61 C62 . 1.521(7)
C61 H61A . 0.99
C61 H61B . 0.99
C62 C63 . 1.520(7)
C62 H62A . 0.99
C62 H62B . 0.99
C63 C64 . 1.504(8)
C63 H63A . 0.99
C63 H63B . 0.99
C64 C65 . 1.522(8)
C64 H64A . 0.99
C64 H64B . 0.99
C65 H65A . 0.98
C65 H65B . 0.98
C65 H65C . 0.98
C66 C67 . 1.503(6)
C66 H66A . 0.99
C66 H66B . 0.99
C67 C72 . 1.374(7)
C67 C68 . 1.389(7)
C68 C69 . 1.383(7)
C68 H68 . 0.95
C69 C70 . 1.367(8)
C69 H69 . 0.95
C70 C71 . 1.360(8)
C70 H70 . 0.95
C71 C72 . 1.411(7)
C71 H71 . 0.95
C72 H72 . 0.95
C73 C74 . 1.504(6)
C73 H73A . 0.99
C73 H73B . 0.99
C74 C75 . 1.527(6)
C74 H74A . 0.99
C74 H74B . 0.99
C75 C76 . 1.528(6)
C75 H75A . 0.99
C75 H75B . 0.99
C76 C77 . 1.513(6)
C76 H76A . 0.99
C76 H76B . 0.99
C77 C78 . 1.512(7)
C77 H77A . 0.99
C77 H77B . 0.99
C78 C79 . 1.522(7)
C78 H78A . 0.99
C78 H78B . 0.99
C79 C80 . 1.505(8)
C79 H79A . 0.99
C79 H79B . 0.99
C80 H80A . 0.98
C80 H80B . 0.98
C80 H80C . 0.98
C81 C82 . 1.512(7)
C81 H81A . 0.99
C81 H81B . 0.99
C82 C83 . 1.373(7)
C82 C87 . 1.396(7)
C83 C84 . 1.395(8)
C83 H83 . 0.95
C84 C85 . 1.364(9)
C84 H84 . 0.95
C85 C86 . 1.374(8)
C85 H85 . 0.95
C86 C87 . 1.389(7)
C86 H86 . 0.95
C87 H87 . 0.95
C88 C89 . 1.512(7)
C88 H88A . 0.99
C88 H88B . 0.99
C89 C90 . 1.507(7)
C89 H89A . 0.99
C89 H89B . 0.99
C90 C91 . 1.506(7)
C90 H90A . 0.99
C90 H90B . 0.99
C91 C92 . 1.510(7)
C91 H91A . 0.99
C91 H91B . 0.99
C92 C93 . 1.514(7)
C92 H92A . 0.99
C92 H92B . 0.99
C93 C94 . 1.514(7)
C93 H93A . 0.99
C93 H93B . 0.99
C94 C95 . 1.535(8)
C94 H94A . 0.99
C94 H94B . 0.99
C95 H95A . 0.98
C95 H95B . 0.98
C95 H95C . 0.98
C96 C97 . 1.513(7)
C96 H96A . 0.99
C96 H96B . 0.99
C97 C102 . 1.379(8)
C97 C98 . 1.386(7)
C98 C99 . 1.359(8)
C98 H98 . 0.95
C99 C100 . 1.363(10)
C99 H99 . 0.95
C100 C101 . 1.342(9)
C100 H100 . 0.95
C101 C102 . 1.415(9)
C101 H101 . 0.95
C102 H102 . 0.95
C103 C104 . 1.496(7)
C103 H10A . 0.99
C103 H10B . 0.99
C104 C105 . 1.534(7)
C104 H10C . 0.99
C104 H10D . 0.99
C105 C106 . 1.496(8)
C105 H10E . 0.99
C105 H10F . 0.99
C106 C107 . 1.497(8)
C106 H10G . 0.99
C106 H10H . 0.99
C107 C108 . 1.490(8)
C107 H10I . 0.99
C107 H10J . 0.99
C108 C109 . 1.501(8)
C108 H10K . 0.99
C108 H10L . 0.99
C109 C110 . 1.487(9)
C109 H10M . 0.99
C109 H10N . 0.99
C110 H11S . 0.98
C110 H11T . 0.98
C110 H11U . 0.98
C111 C111 2_766 1.531(14)
C111 H11A . 0.99
C111 H11B . 0.99
C113 C114 . 1.463(10)
C113 H11E . 0.99
C113 H11F . 0.99
C114 H11G . 0.99
C114 H11H . 0.99
C115 C116 . 1.337(13)
C115 H11I . 0.99
C115 H11J . 0.99
C116 H11K . 0.99
C116 H11L . 0.99
Cl8 C118 . 1.840(9)
Cl9 C119 . 1.817(19)
C118 C119 . 1.476(9)
C118 H11M . 0.99
C118 H11N . 0.99
C119 H11O . 0.99
C119 H11P . 0.99

loop_
_geom_torsion_atom_site_label_1
_geom_torsion_atom_site_label_2
_geom_torsion_atom_site_label_3
_geom_torsion_atom_site_label_4
_geom_torsion
Cl2 C112 C117 Cl7 -178.0(8)
C6 C1 C2 C3 0.2(7)
C35 C1 C2 C3 177.1(4)
C1 C2 C3 C4 -0.4(7)
C1 C2 C3 O1 -179.3(4)
C36 O1 C3 C4 -174.8(4)
C36 O1 C3 C2 4.2(6)
C2 C3 C4 C5 0.9(7)
O1 C3 C4 C5 179.8(4)
C2 C3 C4 C7 -177.3(4)
O1 C3 C4 C7 1.6(6)
C3 C4 C5 C6 -1.1(7)
C7 C4 C5 C6 177.2(4)
C4 C5 C6 O2 -178.2(4)
C4 C5 C6 C1 0.9(7)
C43 O2 C6 C5 -0.4(7)
C43 O2 C6 C1 -179.5(4)
C2 C1 C6 C5 -0.4(7)
C35 C1 C6 C5 -177.2(4)
C2 C1 C6 O2 178.7(4)
C35 C1 C6 O2 1.9(7)
C3 C4 C7 C8 85.3(5)
C5 C4 C7 C8 -92.9(5)
C4 C7 C8 C9 -89.2(5)
C4 C7 C8 C13 89.6(5)
C13 C8 C9 C10 0.7(6)
C7 C8 C9 C10 179.4(4)
C51 O3 C10 C11 -174.0(4)
C51 O3 C10 C9 6.1(6)
C8 C9 C10 C11 0.5(6)
C8 C9 C10 O3 -179.6(4)
O3 C10 C11 C12 178.9(3)
C9 C10 C11 C12 -1.2(6)
O3 C10 C11 C14 1.6(6)
C9 C10 C11 C14 -178.5(4)
C10 C11 C12 C13 0.7(6)
C14 C11 C12 C13 178.1(4)
C58 O4 C13 C12 -1.4(6)
C58 O4 C13 C8 178.5(4)
C11 C12 C13 O4 -179.6(4)
C11 C12 C13 C8 0.5(6)
C9 C8 C13 O4 178.9(3)
C7 C8 C13 O4 0.2(6)
C9 C8 C13 C12 -1.2(6)
C7 C8 C13 C12 -179.9(4)
C10 C11 C14 C15 89.3(5)
C12 C11 C14 C15 -88.0(5)
C11 C14 C15 C16 -86.9(5)
C11 C14 C15 C20 90.4(5)
C20 C15 C16 C17 -0.4(7)
C14 C15 C16 C17 177.0(4)
C15 C16 C17 O5 -179.2(4)
C15 C16 C17 C18 0.2(7)
C66 O5 C17 C16 7.5(6)
C66 O5 C17 C18 -171.9(4)
C16 C17 C18 C19 0.2(7)
O5 C17 C18 C19 179.7(4)
C16 C17 C18 C21 -177.9(4)
O5 C17 C18 C21 1.6(6)
C17 C18 C19 C20 -0.5(7)
C21 C18 C19 C20 177.6(4)
C73 O6 C20 C19 11.4(6)
C73 O6 C20 C15 -168.5(4)
C18 C19 C20 O6 -179.6(4)
C18 C19 C20 C15 0.3(7)
C16 C15 C20 O6 -179.9(4)
C14 C15 C20 O6 2.8(6)
C16 C15 C20 C19 0.1(7)
C14 C15 C20 C19 -177.2(4)
C19 C18 C21 C22 -90.3(5)
C17 C18 C21 C22 87.8(5)
C18 C21 C22 C23 -91.5(5)
C18 C21 C22 C27 86.1(5)
C27 C22 C23 C24 0.2(7)
C21 C22 C23 C24 177.9(4)
C81 O7 C24 C23 10.1(7)
C81 O7 C24 C25 -169.9(4)
C22 C23 C24 O7 -178.9(4)
C22 C23 C24 C25 1.1(7)
O7 C24 C25 C26 178.5(4)
C23 C24 C25 C26 -1.4(7)
O7 C24 C25 C28 3.5(7)
C23 C24 C25 C28 -176.5(4)
C24 C25 C26 C27 0.5(7)
C28 C25 C26 C27 175.6(4)
C25 C26 C27 O8 -178.9(4)
C25 C26 C27 C22 0.8(7)
C88 O8 C27 C26 3.1(6)
C88 O8 C27 C22 -176.6(4)
C23 C22 C27 C26 -1.1(6)
C21 C22 C27 C26 -178.7(4)
C23 C22 C27 O8 178.6(4)
C21 C22 C27 O8 1.0(6)
C26 C25 C28 C29 -84.5(5)
C24 C25 C28 C29 90.4(5)
C25 C28 C29 C34 89.2(5)
C25 C28 C29 C30 -88.3(5)
C34 C29 C30 C31 -0.3(7)
C28 C29 C30 C31 177.3(4)
C29 C30 C31 O9 -179.6(4)
C29 C30 C31 C32 2.1(7)
C96 O9 C31 C30 4.3(6)
C96 O9 C31 C32 -177.3(4)
C30 C31 C32 C33 -2.7(7)
O9 C31 C32 C33 178.8(4)
C30 C31 C32 C35 -180.0(4)
O9 C31 C32 C35 1.6(6)
C31 C32 C33 C34 1.7(7)
C35 C32 C33 C34 179.0(4)
C103 O10 C34 C29 -177.5(4)
C103 O10 C34 C33 3.1(7)
C30 C29 C34 O10 179.8(4)
C28 C29 C34 O10 2.2(7)
C30 C29 C34 C33 -0.7(7)
C28 C29 C34 C33 -178.3(4)
C32 C33 C34 O10 179.5(4)
C32 C33 C34 C29 0.0(7)
C33 C32 C35 C1 -88.3(5)
C31 C32 C35 C1 88.9(5)
C2 C1 C35 C32 -85.1(5)
C6 C1 C35 C32 91.7(5)
C3 O1 C36 C37 -176.2(4)
O1 C36 C37 C42 12.6(7)
O1 C36 C37 C38 -172.4(4)
C42 C37 C38 C39 -0.9(8)
C36 C37 C38 C39 -176.0(5)
C37 C38 C39 C40 1.1(8)
C38 C39 C40 C41 -1.4(8)
C39 C40 C41 C42 1.4(8)
C38 C37 C42 C41 0.9(8)
C36 C37 C42 C41 175.9(5)
C40 C41 C42 C37 -1.2(8)
C6 O2 C43 C44 176.1(4)
O2 C43 C44 C45 172.0(5)
C43 C44 C45 C46 171.3(5)
C44 C45 C46 C47 176.4(6)
C45 C46 C47 C48 169.2(7)
C46 C47 C48 C49 167.0(8)
C47 C48 C49 C50 72.7(14)
C10 O3 C51 C52 -179.9(3)
O3 C51 C52 C57 7.0(6)
O3 C51 C52 C53 -174.7(4)
C57 C52 C53 C54 0.0(7)
C51 C52 C53 C54 -178.4(4)
C52 C53 C54 C55 -0.2(8)
C53 C54 C55 C56 0.4(8)
C54 C55 C56 C57 -0.4(8)
C53 C52 C57 C56 0.1(7)
C51 C52 C57 C56 178.4(4)
C55 C56 C57 C52 0.1(7)
C13 O4 C58 C59 -177.9(4)
O4 C58 C59 C60 174.6(4)
C58 C59 C60 C61 178.9(4)
C59 C60 C61 C62 -177.8(5)
C60 C61 C62 C63 -179.6(5)
C61 C62 C63 C64 -175.4(5)
C62 C63 C64 C65 -176.3(6)
C17 O5 C66 C67 -178.9(4)
O5 C66 C67 C72 2.0(7)
O5 C66 C67 C68 -179.9(4)
C72 C67 C68 C69 -0.7(8)
C66 C67 C68 C69 -178.8(5)
C67 C68 C69 C70 0.4(9)
C68 C69 C70 C71 -0.2(9)
C69 C70 C71 C72 0.3(9)
C68 C67 C72 C71 0.7(8)
C66 C67 C72 C71 178.7(5)
C70 C71 C72 C67 -0.5(8)
C20 O6 C73 C74 176.0(4)
O6 C73 C74 C75 173.6(4)
C73 C74 C75 C76 -177.6(4)
C74 C75 C76 C77 179.0(4)
C75 C76 C77 C78 -177.9(4)
C76 C77 C78 C79 -179.5(5)
C77 C78 C79 C80 -178.8(5)
C24 O7 C81 C82 178.0(4)
O7 C81 C82 C83 175.1(5)
O7 C81 C82 C87 -4.6(7)
C87 C82 C83 C84 -0.4(10)
C81 C82 C83 C84 179.9(6)
C82 C83 C84 C85 2.2(12)
C83 C84 C85 C86 -3.8(11)
C84 C85 C86 C87 3.6(10)
C85 C86 C87 C82 -1.8(9)
C83 C82 C87 C86 0.3(8)
C81 C82 C87 C86 179.9(5)
C27 O8 C88 C89 177.9(4)
O8 C88 C89 C90 169.6(4)
C88 C89 C90 C91 172.7(4)
C89 C90 C91 C92 176.1(4)
C90 C91 C92 C93 171.4(4)
C91 C92 C93 C94 178.1(5)
C92 C93 C94 C95 -178.9(5)
C31 O9 C96 C97 178.0(4)
O9 C96 C97 C102 0.6(7)
O9 C96 C97 C98 -179.3(4)
C102 C97 C98 C99 -1.0(9)
C96 C97 C98 C99 178.9(5)
C97 C98 C99 C100 -0.3(10)
C98 C99 C100 C101 -0.6(11)
C99 C100 C101 C102 2.8(11)
C98 C97 C102 C101 3.0(8)
C96 C97 C102 C101 -176.9(5)
C100 C101 C102 C97 -4.0(10)
C34 O10 C103 C104 177.7(4)
O10 C103 C104 C105 178.2(4)
C103 C104 C105 C106 175.8(5)
C104 C105 C106 C107 -177.4(5)
C105 C106 C107 C108 178.0(6)
C106 C107 C108 C109 -176.2(6)
C107 C108 C109 C110 -175.5(7)
Cl3 C113 C114 Cl4 -175.4(15)
Cl5 C115 C116 Cl6 179.7(7)
Cl8 C118 C119 Cl9 -178.1(5)
